data_7057850
loop_
_publ_author_name
'Manna, Utsab'
'Das, Gopal'

_publ_section_title
;
 Neutral host--guest capsular associations by a homologous
 halophenyl-substituted organic tris-urea receptor series: solid and
 solution state studies
;
_journal_issue 23
_journal_name_full 'New Journal of Chemistry'
_journal_page_first 19164
_journal_paper_doi 10.1039/C8NJ04457K
_journal_volume 42
_journal_year 2018
_chemical_formula_moiety 'C27 H30 I3 N7 O3'
_chemical_formula_sum 'C27 H30 I3 N7 O3'
_chemical_formula_weight 881.28
_space_group_crystal_system triclinic
_space_group_IT_number 2
_space_group_name_Hall '-P 1'
_space_group_name_H-M_alt 'P -1'
_symmetry_space_group_name_Hall '-P 1'
_symmetry_space_group_name_H-M 'P -1'
_atom_sites_solution_hydrogens geom
_audit_creation_method SHELXL-2014/7
_audit_update_record
;
2018-03-27 deposited with the CCDC.
2018-10-24 downloaded from the CCDC.
;
_cell_angle_alpha 84.13(3)
_cell_angle_beta 72.77(3)
_cell_angle_gamma 69.73(3)
_cell_formula_units_Z 2
_cell_length_a 9.618(5)
_cell_length_b 13.244(6)
_cell_length_c 13.946(7)
_cell_measurement_reflns_used 4724
_cell_measurement_temperature 298(2)
_cell_measurement_theta_max 23.70
_cell_measurement_theta_min 2.42
_cell_volume 1591.7(14)
_computing_cell_refinement 'Bruker SMART'
_computing_data_collection 'Bruker SMART'
_computing_data_reduction 'Bruker SAINT'
_computing_molecular_graphics 'Bruker SHELXTL'
_computing_publication_material 'Bruker SHELXTL'
_computing_structure_refinement 'SHELXL-2014/7 (Sheldrick, 2014)'
_computing_structure_solution 'Bruker SHELXTL'
_diffrn_ambient_temperature 298(2)
_diffrn_measured_fraction_theta_full 0.993
_diffrn_measured_fraction_theta_max 0.963
_diffrn_measurement_device_type 'CCD area detector'
_diffrn_measurement_method 'phi and omega scans'
_diffrn_radiation_type MoK\a
_diffrn_radiation_wavelength 0.71073
_diffrn_reflns_av_R_equivalents 0.0435
_diffrn_reflns_av_unetI/netI 0.1335
_diffrn_reflns_Laue_measured_fraction_full 0.993
_diffrn_reflns_Laue_measured_fraction_max 0.963
_diffrn_reflns_limit_h_max 11
_diffrn_reflns_limit_h_min -11
_diffrn_reflns_limit_k_max 15
_diffrn_reflns_limit_k_min -14
_diffrn_reflns_limit_l_max 16
_diffrn_reflns_limit_l_min -16
_diffrn_reflns_number 16333
_diffrn_reflns_point_group_measured_fraction_full 0.993
_diffrn_reflns_point_group_measured_fraction_max 0.963
_diffrn_reflns_theta_full 24.996
_diffrn_reflns_theta_max 24.996
_diffrn_reflns_theta_min 1.529
_diffrn_source 'sealed tube'
_exptl_absorpt_coefficient_mu 2.985
_exptl_absorpt_correction_type multi-scan
_exptl_absorpt_process_details SADABS
_exptl_crystal_colour colourless
_exptl_crystal_density_diffrn 1.839
_exptl_crystal_description plate
_exptl_crystal_F_000 848.0
_exptl_crystal_size_max 0.30
_exptl_crystal_size_mid 0.24
_exptl_crystal_size_min 0.19
_exptl_transmission_factor_max 0.567
_exptl_transmission_factor_min 0.428
_refine_diff_density_max 1.787
_refine_diff_density_min -1.739
_refine_diff_density_rms 0.120
_refine_ls_extinction_method none
_refine_ls_goodness_of_fit_ref 1.069
_refine_ls_hydrogen_treatment constr
_refine_ls_matrix_type full
_refine_ls_number_parameters 361
_refine_ls_number_reflns 5591
_refine_ls_number_restraints 0
_refine_ls_restrained_S_all 1.069
_refine_ls_R_factor_all 0.0852
_refine_ls_R_factor_gt 0.0652
_refine_ls_shift/su_max 0.006
_refine_ls_shift/su_mean 0.002
_refine_ls_structure_factor_coef Fsqd
_refine_ls_weighting_details 'w=1/[\s^2^(Fo^2^)+(0.0400P)^2^+4.0000P] where P=(Fo^2^+2Fc^2^)/3'
_refine_ls_weighting_scheme calc
_refine_ls_wR_factor_gt 0.1979
_refine_ls_wR_factor_ref 0.2280
_reflns_Friedel_coverage 0.000
_reflns_number_gt 4066
_reflns_number_total 5591
_reflns_threshold_expression 'I > 2\s(I)'
_cod_data_source_file c8nj04457k2.cif
_cod_data_source_block T-p-I-Ligand
_cod_depositor_comments 'Adding full bibliography for 7057849--7057858.cif.'
_cod_database_code 7057850
_shelx_shelxl_version_number 2014/7
_shelx_space_group_comment
;
The symmetry employed for this shelxl refinement is uniquely defined
by the following loop, which should always be used as a source of
symmetry information in preference to the above space-group names.
They are only intended as comments.
;

loop_
_space_group_symop_operation_xyz
'x, y, z'
'-x, -y, -z'

loop_
_atom_site_label
_atom_site_type_symbol
_atom_site_fract_x
_atom_site_fract_y
_atom_site_fract_z
_atom_site_U_iso_or_equiv
_atom_site_adp_type
_atom_site_occupancy
_atom_site_site_symmetry_order
_atom_site_calc_flag
_atom_site_refinement_flags_posn
_atom_site_refinement_flags_adp
I3 I 1.34227(7) 1.01161(5) 0.11443(5) 0.0796(3) Uani 1 1 d . .
I2 I 1.09391(9) 0.80929(8) -0.04049(6) 0.1154(4) Uani 1 1 d . .
I1 I 1.44188(10) 0.36405(11) -0.01921(8) 0.1437(5) Uani 1 1 d . .
N1 N 0.4759(6) 0.6817(5) 0.6462(4) 0.0477(13) Uani 1 1 d . .
C3 C 0.8469(8) 0.4789(5) 0.4436(6) 0.0536(18) Uani 1 1 d . .
C9 C 1.0550(9) 0.5588(7) 0.2096(7) 0.063(2) Uani 1 1 d . .
H9 H 1.0114 0.6312 0.2273 0.076 Uiso 1 1 calc R U
C5 C 1.0560(10) 0.3794(7) 0.2416(8) 0.070(2) Uani 1 1 d . .
H5 H 1.0143 0.3296 0.2797 0.084 Uiso 1 1 calc R U
C4 C 0.9927(8) 0.4849(6) 0.2675(6) 0.0568(19) Uani 1 1 d . .
C7 C 1.2435(9) 0.4185(8) 0.1011(7) 0.070(2) Uani 1 1 d . .
C2 C 0.6710(9) 0.5019(6) 0.6159(6) 0.060(2) Uani 1 1 d . .
H2A H 0.7378 0.5194 0.6469 0.072 Uiso 1 1 calc R U
H2B H 0.6858 0.4257 0.6255 0.072 Uiso 1 1 calc R U
C6 C 1.1821(10) 0.3459(8) 0.1590(8) 0.075(3) Uani 1 1 d . .
H6 H 1.2260 0.2732 0.1424 0.090 Uiso 1 1 calc R U
C1 C 0.5058(9) 0.5664(6) 0.6639(6) 0.0558(18) Uani 1 1 d . .
H1A H 0.4393 0.5435 0.6371 0.067 Uiso 1 1 calc R U
H1B H 0.4811 0.5529 0.7356 0.067 Uiso 1 1 calc R U
C8 C 1.1815(11) 0.5264(9) 0.1255(7) 0.078(3) Uani 1 1 d . .
H8 H 1.2231 0.5760 0.0869 0.094 Uiso 1 1 calc R U
N3 N 0.8639(7) 0.5233(5) 0.3501(5) 0.0633(18) Uani 1 1 d . .
H3N H 0.7898 0.5792 0.3412 0.076 Uiso 1 1 calc R U
N2 N 0.7106(7) 0.5264(5) 0.5089(5) 0.0589(17) Uani 1 1 d . .
H2N H 0.6414 0.5747 0.4863 0.071 Uiso 1 1 calc R U
O1 O 0.9485(6) 0.4002(4) 0.4666(5) 0.0648(15) Uani 1 1 d . .
C12 C 0.4893(8) 0.7830(5) 0.4018(5) 0.0454(16) Uani 1 1 d . .
C13 C 0.6660(8) 0.8473(6) 0.2620(6) 0.0547(19) Uani 1 1 d . .
C11 C 0.2905(8) 0.7479(6) 0.5464(6) 0.0514(17) Uani 1 1 d . .
H11A H 0.3329 0.6764 0.5174 0.062 Uiso 1 1 calc R U
H11B H 0.1805 0.7741 0.5531 0.062 Uiso 1 1 calc R U
C14 C 0.6985(9) 0.7708(7) 0.1910(6) 0.061(2) Uani 1 1 d . .
H14 H 0.6401 0.7255 0.2014 0.073 Uiso 1 1 calc R U
C15 C 0.8192(9) 0.7619(8) 0.1036(6) 0.069(2) Uani 1 1 d . .
H15 H 0.8424 0.7102 0.0557 0.082 Uiso 1 1 calc R U
C16 C 0.9054(9) 0.8312(8) 0.0885(7) 0.067(2) Uani 1 1 d . .
C18 C 0.7556(10) 0.9129(7) 0.2440(7) 0.067(2) Uani 1 1 d . .
H18 H 0.7342 0.9646 0.2916 0.080 Uiso 1 1 calc R U
C17 C 0.8727(11) 0.9047(8) 0.1603(8) 0.081(3) Uani 1 1 d . .
H17 H 0.9317 0.9494 0.1514 0.098 Uiso 1 1 calc R U
N4 N 0.3619(6) 0.8184(5) 0.4787(5) 0.0501(14) Uani 1 1 d . .
H4N H 0.3200 0.8867 0.4885 0.060 Uiso 1 1 calc R U
N5 N 0.5426(7) 0.8613(5) 0.3502(5) 0.0547(15) Uani 1 1 d . .
H5N H 0.4965 0.9256 0.3737 0.066 Uiso 1 1 calc R U
O2 O 0.5528(6) 0.6863(4) 0.3794(4) 0.0560(13) Uani 1 1 d . .
C10 C 0.3151(8) 0.7409(6) 0.6502(6) 0.0529(18) Uani 1 1 d . .
H10A H 0.2868 0.8129 0.6756 0.064 Uiso 1 1 calc R U
H10B H 0.2492 0.7051 0.6958 0.064 Uiso 1 1 calc R U
C25 C 1.2036(8) 0.9467(6) 0.2327(6) 0.0543(18) Uani 1 1 d . .
C21 C 0.7800(8) 0.8568(6) 0.5217(6) 0.0469(16) Uani 1 1 d . .
C22 C 1.0155(8) 0.8607(6) 0.3855(5) 0.0479(16) Uani 1 1 d . .
C27 C 0.9929(9) 0.9694(6) 0.3806(6) 0.058(2) Uani 1 1 d . .
H27 H 0.9133 1.0150 0.4290 0.070 Uiso 1 1 calc R U
C19 C 0.5320(9) 0.7282(7) 0.7128(6) 0.0574(19) Uani 1 1 d . .
H19A H 0.6191 0.6733 0.7293 0.069 Uiso 1 1 calc R U
H19B H 0.4508 0.7518 0.7748 0.069 Uiso 1 1 calc R U
C24 C 1.2297(9) 0.8376(6) 0.2364(6) 0.064(2) Uani 1 1 d . .
H24 H 1.3101 0.7925 0.1880 0.077 Uiso 1 1 calc R U
C23 C 1.1354(9) 0.7953(6) 0.3128(6) 0.0577(19) Uani 1 1 d . .
H23 H 1.1535 0.7216 0.3149 0.069 Uiso 1 1 calc R U
C26 C 1.0868(9) 1.0119(6) 0.3044(6) 0.062(2) Uani 1 1 d . .
H26 H 1.0699 1.0855 0.3025 0.075 Uiso 1 1 calc R U
C20 C 0.5811(9) 0.8237(6) 0.6632(7) 0.062(2) Uani 1 1 d . .
H20A H 0.5037 0.8702 0.6321 0.074 Uiso 1 1 calc R U
H20B H 0.5882 0.8651 0.7139 0.074 Uiso 1 1 calc R U
N6 N 0.7293(7) 0.7875(5) 0.5876(5) 0.0589(16) Uani 1 1 d . .
H6N H 0.7853 0.7207 0.5852 0.071 Uiso 1 1 calc R U
N7 N 0.9279(7) 0.8109(5) 0.4609(5) 0.0563(16) Uani 1 1 d . .
H7N H 0.9719 0.7435 0.4705 0.068 Uiso 1 1 calc R U
O3 O 0.7038(6) 0.9509(4) 0.5166(4) 0.0600(14) Uani 1 1 d . .

loop_
_atom_site_aniso_label
_atom_site_aniso_U_11
_atom_site_aniso_U_22
_atom_site_aniso_U_33
_atom_site_aniso_U_23
_atom_site_aniso_U_13
_atom_site_aniso_U_12
I3 0.0717(4) 0.0690(4) 0.0735(5) 0.0045(3) 0.0108(3) -0.0206(3)
I2 0.0723(5) 0.1353(8) 0.0950(6) 0.0281(5) 0.0154(4) -0.0218(5)
I1 0.0859(6) 0.2033(12) 0.1322(8) -0.1001(8) 0.0326(5) -0.0615(6)
N1 0.044(3) 0.045(3) 0.049(3) 0.000(3) -0.003(2) -0.017(2)
C3 0.044(4) 0.030(4) 0.078(5) -0.003(3) -0.014(4) -0.004(3)
C9 0.056(4) 0.048(4) 0.074(6) -0.002(4) -0.008(4) -0.011(3)
C5 0.058(5) 0.049(5) 0.099(7) -0.003(4) -0.017(5) -0.016(4)
C4 0.038(3) 0.049(4) 0.073(5) -0.001(4) -0.014(3) -0.002(3)
C7 0.050(4) 0.080(6) 0.077(6) -0.027(5) -0.009(4) -0.019(4)
C2 0.069(5) 0.042(4) 0.064(5) 0.009(3) -0.028(4) -0.006(3)
C6 0.052(4) 0.060(5) 0.103(7) -0.031(5) -0.017(5) -0.002(4)
C1 0.059(4) 0.046(4) 0.058(5) 0.011(3) -0.009(4) -0.019(3)
C8 0.068(5) 0.088(7) 0.074(6) -0.001(5) -0.008(5) -0.030(5)
N3 0.050(3) 0.046(4) 0.067(4) 0.010(3) -0.008(3) 0.006(3)
N2 0.055(4) 0.048(4) 0.060(4) 0.008(3) -0.013(3) -0.006(3)
O1 0.056(3) 0.042(3) 0.081(4) 0.005(3) -0.016(3) -0.002(2)
C12 0.045(3) 0.039(4) 0.048(4) 0.002(3) -0.016(3) -0.007(3)
C13 0.046(4) 0.059(5) 0.053(4) 0.008(4) -0.017(3) -0.009(3)
C11 0.042(4) 0.051(4) 0.057(4) 0.008(3) -0.009(3) -0.019(3)
C14 0.064(5) 0.063(5) 0.053(5) -0.001(4) -0.010(4) -0.025(4)
C15 0.056(4) 0.087(6) 0.049(5) -0.003(4) -0.007(4) -0.012(4)
C16 0.051(4) 0.082(6) 0.055(5) 0.015(4) -0.011(4) -0.015(4)
C18 0.058(5) 0.068(5) 0.071(6) 0.003(4) -0.015(4) -0.022(4)
C17 0.058(5) 0.080(7) 0.102(8) 0.019(6) -0.019(5) -0.026(4)
N4 0.048(3) 0.038(3) 0.053(4) 0.002(3) -0.008(3) -0.007(2)
N5 0.059(4) 0.043(3) 0.054(4) 0.001(3) -0.007(3) -0.014(3)
O2 0.060(3) 0.038(3) 0.056(3) -0.001(2) -0.009(2) -0.005(2)
C10 0.047(4) 0.046(4) 0.053(4) 0.000(3) 0.005(3) -0.016(3)
C25 0.050(4) 0.051(4) 0.053(4) 0.003(3) -0.006(3) -0.015(3)
C21 0.043(3) 0.040(4) 0.057(4) 0.001(3) -0.014(3) -0.012(3)
C22 0.043(3) 0.045(4) 0.047(4) 0.003(3) -0.012(3) -0.005(3)
C27 0.050(4) 0.041(4) 0.065(5) -0.009(3) 0.007(3) -0.011(3)
C19 0.063(5) 0.066(5) 0.048(4) -0.002(4) -0.010(3) -0.032(4)
C24 0.058(4) 0.050(5) 0.061(5) -0.008(4) 0.003(4) -0.003(3)
C23 0.059(4) 0.032(4) 0.068(5) 0.003(3) -0.009(4) -0.006(3)
C26 0.056(4) 0.041(4) 0.070(5) 0.002(4) 0.005(4) -0.013(3)
C20 0.059(4) 0.049(4) 0.073(5) -0.017(4) -0.002(4) -0.020(3)
N6 0.054(4) 0.040(3) 0.068(4) 0.007(3) 0.000(3) -0.014(3)
N7 0.045(3) 0.035(3) 0.073(4) 0.011(3) -0.007(3) -0.005(2)
O3 0.049(3) 0.039(3) 0.076(4) 0.001(2) -0.004(2) -0.007(2)

loop_
_atom_type_symbol
_atom_type_description
_atom_type_scat_dispersion_real
_atom_type_scat_dispersion_imag
_atom_type_scat_source
C C 0.0033 0.0016 'International Tables Vol C Tables 4.2.6.8 and 6.1.1.4'
H H 0.0000 0.0000 'International Tables Vol C Tables 4.2.6.8 and 6.1.1.4'
N N 0.0061 0.0033 'International Tables Vol C Tables 4.2.6.8 and 6.1.1.4'
O O 0.0106 0.0060 'International Tables Vol C Tables 4.2.6.8 and 6.1.1.4'
I I -0.4742 1.8119 'International Tables Vol C Tables 4.2.6.8 and 6.1.1.4'

loop_
_geom_angle_atom_site_label_1
_geom_angle_atom_site_label_2
_geom_angle_atom_site_label_3
_geom_angle
C10 N1 C1 112.9(6)
C10 N1 C19 112.5(6)
C1 N1 C19 111.5(6)
O1 C3 N2 122.6(8)
O1 C3 N3 123.4(7)
N2 C3 N3 114.0(6)
C4 C9 C8 121.1(8)
C4 C5 C6 120.1(9)
C5 C4 C9 119.5(8)
C5 C4 N3 122.4(8)
C9 C4 N3 118.1(7)
C6 C7 C8 120.5(8)
C6 C7 I1 119.7(7)
C8 C7 I1 119.7(8)
N2 C2 C1 109.3(6)
C7 C6 C5 120.7(8)
N1 C1 C2 111.8(6)
C7 C8 C9 118.1(9)
C3 N3 C4 125.0(6)
C3 N2 C2 124.5(6)
O2 C12 N4 122.3(7)
O2 C12 N5 122.7(7)
N4 C12 N5 114.9(6)
C14 C13 C18 118.5(8)
C14 C13 N5 121.8(8)
C18 C13 N5 119.7(8)
N4 C11 C10 112.8(6)
C13 C14 C15 119.7(9)
C14 C15 C16 119.6(9)
C17 C16 C15 119.6(8)
C17 C16 I2 121.9(8)
C15 C16 I2 118.2(7)
C17 C18 C13 122.3(10)
C18 C17 C16 120.3(10)
C12 N4 C11 123.8(6)
C12 N5 C13 126.4(6)
N1 C10 C11 110.8(6)
C26 C25 C24 119.7(8)
C26 C25 I3 120.5(6)
C24 C25 I3 119.8(6)
O3 C21 N6 123.3(7)
O3 C21 N7 123.3(7)
N6 C21 N7 113.3(6)
C27 C22 C23 117.8(7)
C27 C22 N7 124.7(6)
C23 C22 N7 117.4(7)
C22 C27 C26 121.1(7)
N1 C19 C20 111.4(6)
C25 C24 C23 119.7(7)
C22 C23 C24 121.2(7)
C25 C26 C27 120.4(7)
N6 C20 C19 111.1(6)
C21 N6 C20 121.0(6)
C21 N7 C22 127.9(6)

loop_
_geom_bond_atom_site_label_1
_geom_bond_atom_site_label_2
_geom_bond_distance
I3 C25 2.107(8)
I2 C16 2.102(9)
I1 C7 2.092(9)
N1 C10 1.458(9)
N1 C1 1.461(9)
N1 C19 1.475(10)
C3 O1 1.247(8)
C3 N2 1.335(10)
C3 N3 1.362(10)
C9 C4 1.387(12)
C9 C8 1.391(12)
C5 C4 1.355(11)
C5 C6 1.378(13)
C4 N3 1.400(10)
C7 C6 1.370(14)
C7 C8 1.379(13)
C2 N2 1.459(10)
C2 C1 1.500(11)
C12 O2 1.241(8)
C12 N4 1.340(9)
C12 N5 1.361(10)
C13 C14 1.381(11)
C13 C18 1.381(12)
C13 N5 1.409(10)
C11 N4 1.454(9)
C11 C10 1.523(11)
C14 C15 1.394(12)
C15 C16 1.398(14)
C16 C17 1.360(14)
C18 C17 1.344(13)
C25 C26 1.359(11)
C25 C24 1.376(11)
C21 O3 1.215(9)
C21 N6 1.340(10)
C21 N7 1.380(9)
C22 C27 1.377(11)
C22 C23 1.380(10)
C22 N7 1.403(9)
C27 C26 1.387(11)
C19 C20 1.531(12)
C24 C23 1.388(12)
C20 N6 1.453(10)
